data_4113798
loop_
_publ_author_name
'Kannan Raghuraman'
'Kavita K. Katti'
'Leonard J. Barbour'
'Nagavarakishore Pillarsetty'
'Charles L. Barnes'
'Kattesh V. Katti'

_publ_section_title
;
 Characterization of Supramolecular (H2O)18 Water Morphology and
 Water-Methanol (H2O)15(CH3OH)3 Clusters in a Novel Phosphorus
 Functionalized Trimeric Amino Acid Host
;
_journal_name_full 'Journal of the American Chemical Society'
_journal_page_first 6955
_journal_page_last 6961
_journal_paper_doi 10.1021/ja034682c
_journal_volume 125
_journal_year 2003
_chemical_formula_sum 'C12.5 H33 N3 O10 P'
_chemical_formula_weight 416.39
_chemical_name_systematic
; 
 ? 
;
_space_group_IT_number 173
_symmetry_cell_setting hexagonal
_symmetry_space_group_name_Hall 'P 6c'
_symmetry_space_group_name_H-M 'P 63'
_atom_sites_solution_hydrogens geom
_atom_sites_solution_primary direct
_atom_sites_solution_secondary difmap
_audit_creation_method SHELXL-97
_cell_angle_alpha 90.00
_cell_angle_beta 90.00
_cell_angle_gamma 120.00
_cell_formula_units_Z 4
_cell_length_a 12.2272(7)
_cell_length_b 12.2272(7)
_cell_length_c 15.8762(17)
_cell_measurement_reflns_used 3940
_cell_measurement_temperature 193(2)
_cell_measurement_theta_max 25.7
_cell_measurement_theta_min 2.3
_cell_volume 2055.6(3)
_computing_cell_refinement 'SAINT (Bruker, 1998)'
_computing_data_collection 'SMART (Bruker, 1998)'
_computing_data_reduction 'SAINT (Bruker, 1998)'
_computing_molecular_graphics 'ORTEP-III (Burnett & Johnson, 1996)'
_computing_publication_material 'CIFTAB (Sheldrick, 1997)'
_computing_structure_refinement 'SHELXL-97 (Sheldrick, 1997)'
_computing_structure_solution 'SHELXS-97 (Sheldrick, 1997)'
_diffrn_ambient_temperature 293(2)
_diffrn_measured_fraction_theta_full 0.999
_diffrn_measured_fraction_theta_max 0.999
_diffrn_measurement_device_type 'Bruker SMART CCD area detector'
_diffrn_measurement_method 'omega scans'
_diffrn_radiation_monochromator graphite
_diffrn_radiation_source 'normal-focus sealed tube'
_diffrn_radiation_type MoK\a
_diffrn_radiation_wavelength 0.71073
_diffrn_reflns_av_R_equivalents 0.0661
_diffrn_reflns_av_sigmaI/netI 0.0604
_diffrn_reflns_limit_h_max 15
_diffrn_reflns_limit_h_min -15
_diffrn_reflns_limit_k_max 13
_diffrn_reflns_limit_k_min -15
_diffrn_reflns_limit_l_max 20
_diffrn_reflns_limit_l_min -20
_diffrn_reflns_number 12936
_diffrn_reflns_theta_full 27.09
_diffrn_reflns_theta_max 27.09
_diffrn_reflns_theta_min 1.92
_diffrn_standards_decay_% 0.0
_exptl_absorpt_coefficient_mu 0.186
_exptl_absorpt_correction_T_max 0.99
_exptl_absorpt_correction_T_min 0.91
_exptl_absorpt_correction_type multi-scan
_exptl_absorpt_process_details
;
 Data were corrected for decay and absorption using the program SADABS 
 based on the method of R.H. Blessing (Acta Cryst. A51, 33-38, 1995).
;
_exptl_crystal_colour colorless
_exptl_crystal_density_diffrn 1.345
_exptl_crystal_description plate
_exptl_crystal_F_000 896
_exptl_crystal_size_max 0.50
_exptl_crystal_size_mid 0.35
_exptl_crystal_size_min 0.05
_refine_diff_density_max 0.595
_refine_diff_density_min -0.244
_refine_diff_density_rms 0.072
_refine_ls_abs_structure_details 'Flack H D (1983), Acta Cryst. A39, 876-881'
_refine_ls_abs_structure_Flack 0.03(15)
_refine_ls_extinction_method none
_refine_ls_goodness_of_fit_ref 1.041
_refine_ls_hydrogen_treatment noref
_refine_ls_matrix_type full
_refine_ls_number_parameters 163
_refine_ls_number_reflns 3039
_refine_ls_number_restraints 1
_refine_ls_restrained_S_all 1.041
_refine_ls_R_factor_all 0.0738
_refine_ls_R_factor_gt 0.0529
_refine_ls_shift/su_max 0.000
_refine_ls_shift/su_mean 0.000
_refine_ls_structure_factor_coef Fsqd
_refine_ls_weighting_details 'calc w=1/[\s^2^(Fo^2^)+(0.0723P)^2^+0.0000P] where P=(Fo^2^+2Fc^2^)/3'
_refine_ls_weighting_scheme calc
_refine_ls_wR_factor_gt 0.1191
_refine_ls_wR_factor_ref 0.1280
_reflns_number_gt 2412
_reflns_number_total 3039
_reflns_threshold_expression >2sigma(I)
_cod_data_source_file ja034682csi20030325_115152.cif
_cod_data_source_block CRR-19
_cod_original_formula_sum 'C12.50 H33 N3 O10 P'
_cod_database_code 4113798

loop_
_symmetry_equiv_pos_as_xyz
'x, y, z'
'x-y, x, z+1/2'
'-y, x-y, z'
'-x, -y, z+1/2'
'-x+y, -x, z'
'y, -x+y, z+1/2'

loop_
_atom_site_label
_atom_site_type_symbol
_atom_site_fract_x
_atom_site_fract_y
_atom_site_fract_z
_atom_site_U_iso_or_equiv
_atom_site_adp_type
_atom_site_occupancy
_atom_site_symmetry_multiplicity
_atom_site_calc_flag
_atom_site_refinement_flags
P1 P 0.6667 0.3333 0.71829(9) 0.0178(3) Uani 1 3 d S
P2 P 1.0000 0.0000 0.55097(9) 0.0208(3) Uani 1 3 d S
O1 O 0.2404(2) 0.0035(2) 0.61300(15) 0.0303(6) Uani 1 1 d .
O2 O 0.1452(2) -0.1782(2) 0.68331(16) 0.0369(6) Uani 1 1 d .
O3 O 0.6725(2) 0.1027(2) 0.65581(14) 0.0244(5) Uani 1 1 d .
O4 O 0.5114(2) 0.0493(2) 0.56778(15) 0.0322(6) Uani 1 1 d .
N1 N 0.4364(2) 0.1153(2) 0.71191(16) 0.0196(5) Uani 1 1 d .
H1A H 0.3998 0.1608 0.6978 0.024 Uiso 1 1 calc R
H1B H 0.4709 0.1045 0.6648 0.024 Uiso 1 1 calc R
N2 N 0.7915(2) 0.0278(2) 0.55452(17) 0.0204(5) Uani 1 1 d .
H2A H 0.8481 0.0991 0.5808 0.025 Uiso 1 1 calc R
H2B H 0.7539 -0.0325 0.5941 0.025 Uiso 1 1 calc R
C1 C 0.5408(3) 0.1910(3) 0.77334(18) 0.0200(6) Uani 1 1 d .
H1C H 0.5753 0.1402 0.7948 0.024 Uiso 1 1 calc R
H1D H 0.5083 0.2165 0.8205 0.024 Uiso 1 1 calc R
C2 C 0.3352(3) -0.0120(3) 0.74162(19) 0.0210(7) Uani 1 1 d .
H2 H 0.2986 -0.0015 0.7938 0.025 Uiso 1 1 calc R
C3 C 0.2321(3) -0.0651(3) 0.6729(2) 0.0233(7) Uani 1 1 d .
C4 C 0.3890(3) -0.0982(3) 0.7588(2) 0.0296(8) Uani 1 1 d .
H4A H 0.4307 -0.1039 0.7092 0.044 Uiso 1 1 calc R
H4B H 0.3217 -0.1808 0.7737 0.044 Uiso 1 1 calc R
H4C H 0.4485 -0.0643 0.8043 0.044 Uiso 1 1 calc R
C5 C 0.8608(3) -0.0112(3) 0.4954(2) 0.0235(7) Uani 1 1 d .
H5A H 0.8884 0.0435 0.4464 0.028 Uiso 1 1 calc R
H5B H 0.8056 -0.0972 0.4766 0.028 Uiso 1 1 calc R
C6 C 0.6931(3) 0.0503(3) 0.51476(18) 0.0225(6) Uani 1 1 d .
H6 H 0.6362 -0.0224 0.4799 0.027 Uiso 1 1 calc R
C7 C 0.6191(3) 0.0674(3) 0.5855(2) 0.0219(7) Uani 1 1 d .
C8 C 0.7537(3) 0.1687(3) 0.4617(2) 0.0325(8) Uani 1 1 d .
H8A H 0.8158 0.2378 0.4947 0.049 Uiso 1 1 calc R
H8B H 0.6903 0.1877 0.4432 0.049 Uiso 1 1 calc R
H8C H 0.7936 0.1560 0.4136 0.049 Uiso 1 1 calc R
O1M O 0.6667 0.3333 0.9745(3) 0.0584(15) Uani 1 3 d S
C1M C 0.6667 0.3333 1.0673(5) 0.076(3) Uani 1 3 d S
H1M1 H 0.7281 0.3126 1.0874 0.113 Uiso 0.33 1 calc PR
H1M2 H 0.5845 0.2719 1.0874 0.113 Uiso 0.33 1 calc PR
H1M3 H 0.6874 0.4155 1.0874 0.113 Uiso 0.33 1 calc PR
O1W O 1.0000 0.0000 0.3156(3) 0.0572(14) Uani 1 3 d S
O2W O -0.0460(3) -0.2536(3) 0.81354(17) 0.0488(8) Uani 1 1 d .
O3W O 0.3410(3) -0.1000(3) 0.43875(18) 0.0555(9) Uani 1 1 d .

loop_
_atom_site_aniso_label
_atom_site_aniso_U_11
_atom_site_aniso_U_22
_atom_site_aniso_U_33
_atom_site_aniso_U_23
_atom_site_aniso_U_13
_atom_site_aniso_U_12
P1 0.0156(4) 0.0156(4) 0.0222(6) 0.000 0.000 0.00781(19)
P2 0.0167(4) 0.0167(4) 0.0291(7) 0.000 0.000 0.0084(2)
O1 0.0250(13) 0.0245(13) 0.0393(14) 0.0061(10) -0.0072(10) 0.0108(11)
O2 0.0256(13) 0.0206(12) 0.0446(14) 0.0083(11) -0.0068(11) -0.0034(10)
O3 0.0223(11) 0.0207(12) 0.0298(13) -0.0016(9) -0.0012(10) 0.0105(10)
O4 0.0237(12) 0.0451(15) 0.0343(13) -0.0082(11) -0.0048(10) 0.0220(11)
N1 0.0179(12) 0.0178(12) 0.0242(13) 0.0026(11) 0.0023(11) 0.0097(10)
N2 0.0158(12) 0.0210(13) 0.0244(14) -0.0017(11) -0.0008(11) 0.0091(10)
C1 0.0232(16) 0.0192(15) 0.0190(15) 0.0020(11) 0.0017(12) 0.0116(13)
C2 0.0187(15) 0.0144(14) 0.0242(16) 0.0012(11) 0.0021(12) 0.0039(12)
C3 0.0163(15) 0.0226(16) 0.0303(17) 0.0003(14) 0.0016(13) 0.0092(14)
C4 0.0307(18) 0.0221(17) 0.0343(18) 0.0065(14) -0.0014(15) 0.0119(15)
C5 0.0191(16) 0.0229(16) 0.0291(17) -0.0065(13) -0.0005(13) 0.0111(14)
C6 0.0180(15) 0.0227(16) 0.0272(16) -0.0053(13) -0.0043(12) 0.0105(14)
C7 0.0205(17) 0.0163(15) 0.0278(18) -0.0013(12) -0.0009(13) 0.0084(13)
C8 0.038(2) 0.040(2) 0.0301(18) 0.0009(15) 0.0005(15) 0.0273(18)
O1M 0.060(2) 0.060(2) 0.054(3) 0.000 0.000 0.0302(11)
C1M 0.087(4) 0.087(4) 0.052(5) 0.000 0.000 0.044(2)
O1W 0.0576(19) 0.0576(19) 0.056(3) 0.000 0.000 0.0288(10)
O2W 0.0551(18) 0.0501(18) 0.0442(17) 0.0036(13) 0.0102(13) 0.0285(15)
O3W 0.075(2) 0.061(2) 0.0418(18) -0.0148(14) -0.0192(15) 0.0426(17)

loop_
_atom_type_symbol
_atom_type_description
_atom_type_scat_dispersion_real
_atom_type_scat_dispersion_imag
_atom_type_scat_source
C C 0.0033 0.0016 'International Tables Vol C Tables 4.2.6.8 and 6.1.1.4'
H H 0.0000 0.0000 'International Tables Vol C Tables 4.2.6.8 and 6.1.1.4'
N N 0.0061 0.0033 'International Tables Vol C Tables 4.2.6.8 and 6.1.1.4'
O O 0.0106 0.0060 'International Tables Vol C Tables 4.2.6.8 and 6.1.1.4'
P P 0.1023 0.0942 'International Tables Vol C Tables 4.2.6.8 and 6.1.1.4'

loop_
_geom_angle_atom_site_label_1
_geom_angle_atom_site_label_2
_geom_angle_atom_site_label_3
_geom_angle
_geom_angle_site_symmetry_1
_geom_angle_site_symmetry_3
C1 P1 C1 99.85(12) 3_655 .
C1 P1 C1 99.85(12) 3_655 5_665
C1 P1 C1 99.85(12) . 5_665
C5 P2 C5 99.36(13) . 3_645
C5 P2 C5 99.36(13) . 5_765
C5 P2 C5 99.36(13) 3_645 5_765
C2 N1 C1 116.2(2) . .
C5 N2 C6 115.4(2) . .
N1 C1 P1 108.73(19) . .
N1 C2 C4 110.9(2) . .
N1 C2 C3 106.9(2) . .
C4 C2 C3 112.4(3) . .
O1 C3 O2 125.5(3) . .
O1 C3 C2 119.1(3) . .
O2 C3 C2 115.5(3) . .
N2 C5 P2 108.9(2) . .
N2 C6 C8 110.8(2) . .
N2 C6 C7 107.5(2) . .
C8 C6 C7 108.7(3) . .
O4 C7 O3 125.5(3) . .
O4 C7 C6 117.0(3) . .
O3 C7 C6 117.4(3) . .

loop_
_geom_bond_atom_site_label_1
_geom_bond_atom_site_label_2
_geom_bond_distance
_geom_bond_site_symmetry_2
P1 C1 1.866(3) 3_655
P1 C1 1.866(3) .
P1 C1 1.866(3) 5_665
P2 C5 1.860(3) .
P2 C5 1.860(3) 3_645
P2 C5 1.860(3) 5_765
O1 C3 1.238(4) .
O2 C3 1.265(4) .
O3 C7 1.255(4) .
O4 C7 1.253(4) .
N1 C2 1.500(4) .
N1 C1 1.502(4) .
N2 C5 1.494(4) .
N2 C6 1.501(4) .
C2 C4 1.520(4) .
C2 C3 1.543(4) .
C6 C8 1.511(4) .
C6 C7 1.521(4) .
O1M C1M 1.472(10) .

loop_
_geom_torsion_atom_site_label_1
_geom_torsion_atom_site_label_2
_geom_torsion_atom_site_label_3
_geom_torsion_atom_site_label_4
_geom_torsion
_geom_torsion_site_symmetry_1
C2 N1 C1 P1 171.71(19) .
C1 P1 C1 N1 -146.2(2) 3_655
C1 P1 C1 N1 111.9(3) 5_665
C1 N1 C2 C4 -63.4(3) .
C1 N1 C2 C3 173.8(2) .
N1 C2 C3 O1 -6.8(4) .
C4 C2 C3 O1 -128.7(3) .
N1 C2 C3 O2 172.8(3) .
C4 C2 C3 O2 50.9(4) .
C6 N2 C5 P2 167.66(19) .
C5 P2 C5 N2 149.7(2) 3_645
C5 P2 C5 N2 -109.1(3) 5_765
C5 N2 C6 C8 -70.5(3) .
C5 N2 C6 C7 170.9(2) .
N2 C6 C7 O4 -159.0(3) .
C8 C6 C7 O4 81.0(3) .
N2 C6 C7 O3 23.4(4) .
C8 C6 C7 O3 -96.6(3) .
